data_7051496
loop_
_publ_author_name
'Freytag, Matthias'
'Jones, Peter G.'
'Ahrens, Birte'
'Fischer, Axel'

_publ_section_title
;
 Hydrogen bonding and halogen...halogen contacts in
 4-halopyridinium halides
;
_journal_name_full 'New Journal of Chemistry'
_journal_paper_doi 10.1039/a906356k
_journal_year 1999
_chemical_formula_sum 'C5 H5 Br2 N'
_chemical_formula_weight 238.92
_space_group_IT_number 11
_symmetry_cell_setting monoclinic
_symmetry_space_group_name_Hall '-P 2yb'
_symmetry_space_group_name_H-M 'P 1 21/m 1'
_cell_angle_alpha 90.00
_cell_angle_beta 98.945(6)
_cell_angle_gamma 90.00
_cell_formula_units_Z 2
_cell_length_a 4.4705(12)
_cell_length_b 8.253(2)
_cell_length_c 9.398(2)
_cell_measurement_temperature 143(2)
_cell_volume 342.49(16)
_diffrn_ambient_temperature 143(2)
_exptl_crystal_density_diffrn 2.317
_cod_original_sg_symbol_H-M 'P 21/m'
_cod_database_code 7051496

loop_
_symmetry_equiv_pos_as_xyz
'x, y, z'
'-x, y+1/2, -z'
'-x, -y, -z'
'x, -y-1/2, z'

loop_
_atom_site_label
_atom_site_type_symbol
_atom_site_fract_x
_atom_site_fract_y
_atom_site_fract_z
_atom_site_U_iso_or_equiv
_atom_site_adp_type
_atom_site_occupancy
_atom_site_symmetry_multiplicity
_atom_site_calc_flag
_atom_site_refinement_flags
_atom_site_disorder_assembly
_atom_site_disorder_group
Br1 Br 0.86309(12) 0.2500 -0.03676(5) 0.02181(15) Uani 1 2 d S . .
Br2 Br 0.02723(12) 0.2500 0.62734(5) 0.02081(15) Uani 1 2 d S . .
N N 0.3778(11) 0.2500 0.3573(5) 0.0245(11) Uani 1 2 d S . .
H1 H 0.311(15) 0.2500 0.409(7) 0.018(19) Uiso 1 2 d S . .
C2 C 0.4541(9) 0.1072(5) 0.3069(4) 0.0240(8) Uani 1 1 d . . .
H2 H 0.4020 0.0091 0.3500 0.029 Uiso 1 1 calc R . .
C3 C 0.6091(8) 0.1039(5) 0.1917(4) 0.0217(8) Uani 1 1 d . . .
H3 H 0.6660 0.0039 0.1535 0.026 Uiso 1 1 calc R . .
C4 C 0.6804(12) 0.2500 0.1326(5) 0.0180(10) Uani 1 2 d S . .

loop_
_atom_site_aniso_label
_atom_site_aniso_U_11
_atom_site_aniso_U_22
_atom_site_aniso_U_33
_atom_site_aniso_U_23
_atom_site_aniso_U_13
_atom_site_aniso_U_12
Br1 0.0261(3) 0.0194(3) 0.0215(3) 0.000 0.0088(2) 0.000
Br2 0.0259(3) 0.0168(3) 0.0214(3) 0.000 0.0089(2) 0.000
N 0.024(2) 0.037(3) 0.015(2) 0.000 0.008(2) 0.000
C2 0.0268(19) 0.0224(18) 0.0225(18) 0.0040(15) 0.0032(15) -0.0052(17)
C3 0.025(2) 0.0154(16) 0.0243(18) 0.0008(14) 0.0028(15) -0.0004(14)
C4 0.019(2) 0.016(2) 0.018(2) 0.000 0.0016(19) 0.000

loop_
_geom_bond_atom_site_label_1
_geom_bond_atom_site_label_2
_geom_bond_distance
_geom_bond_site_symmetry_2
_geom_bond_publ_flag
Br1 C4 1.899(5) . y
N C2 1.335(5) . y
N C2 1.335(5) 4_565 y
C2 C3 1.373(5) . y
C3 C4 1.385(4) . y
C4 C3 1.385(4) 4_565 y
